data_7701407
loop_
_publ_author_name
'Yang, Yu-chen'
'Liu, Qiong-Xin'
'Zhou, Zhao-Hui'
'Wan, Huilin'

_publ_section_title
;
 Regioselective conversions of H4pdta (1,2-propanediaminetetraacetic acid)
 and H4eed3a to their triacetates on peroxotitanates
;
_journal_name_full 'Dalton Transactions'
_journal_paper_doi 10.1039/C9DT03589C
_journal_year 2019
_chemical_formula_moiety 'C9 H12 N2 O8 Ti, H4 N, H2 O'
_chemical_formula_sum 'C9 H18 N3 O9 Ti'
_chemical_formula_weight 360.16
_space_group_crystal_system monoclinic
_space_group_IT_number 15
_space_group_name_Hall '-C 2yc'
_space_group_name_H-M_alt 'C 1 2/c 1'
_symmetry_space_group_name_Hall '-C 2yc'
_symmetry_space_group_name_H-M 'C 1 2/c 1'
_atom_sites_solution_hydrogens mixed
_atom_sites_solution_primary iterative
_audit_creation_date 2019-07-01
_audit_creation_method
;
Olex2 1.2
(compiled 2018.05.29 svn.r3508 for OlexSys, GUI svn.r5506)
;
_audit_update_record
;
2019-10-17 deposited with the CCDC.    2019-10-21 downloaded from the CCDC.
;
_cell_angle_alpha 90
_cell_angle_beta 103.231(4)
_cell_angle_gamma 90
_cell_formula_units_Z 8
_cell_length_a 16.1839(6)
_cell_length_b 11.1970(4)
_cell_length_c 15.8291(6)
_cell_measurement_reflns_used 897
_cell_measurement_temperature 173(2)
_cell_measurement_theta_max 24.99
_cell_measurement_theta_min 2.23
_cell_volume 2792.27(18)
_computing_data_collection
;
CrysAlisPro, Agilent Technologies,
Version 1.171.36.24 (release 03-12-2012 CrysAlis171 .NET)
(compiled Dec  3 2012,18:21:49)
;
_computing_molecular_graphics 'Olex2 (Dolomanov et al., 2009)'
_computing_publication_material 'Olex2 (Dolomanov et al., 2009)'
_computing_structure_refinement 'olex2.refine (Bourhis et al., 2015)'
_computing_structure_solution 'olex2.solve (Bourhis et al., 2015)'
_diffrn_ambient_temperature 173.15
_diffrn_measured_fraction_theta_full 0.994
_diffrn_measured_fraction_theta_max 0.995
_diffrn_measurement_device_type 'Oxford Gemini Diffractometer'
_diffrn_radiation_type MoK\a
_diffrn_radiation_wavelength 0.71073
_diffrn_reflns_av_R_equivalents 0.0443
_diffrn_reflns_av_unetI/netI 0.0556
_diffrn_reflns_Laue_measured_fraction_full 0.994
_diffrn_reflns_Laue_measured_fraction_max 0.995
_diffrn_reflns_limit_h_max 20
_diffrn_reflns_limit_h_min -20
_diffrn_reflns_limit_k_max 14
_diffrn_reflns_limit_k_min -14
_diffrn_reflns_limit_l_max 20
_diffrn_reflns_limit_l_min -20
_diffrn_reflns_number 10553
_diffrn_reflns_point_group_measured_fraction_full 0.994
_diffrn_reflns_point_group_measured_fraction_max 0.995
_diffrn_reflns_theta_full 25.242
_diffrn_reflns_theta_max 27.500
_diffrn_reflns_theta_min 2.231
_diffrn_source 'fine-focus sealed tube'
_exptl_absorpt_coefficient_mu 0.666
_exptl_absorpt_correction_T_max 0.9486
_exptl_absorpt_correction_T_min 0.7764
_exptl_absorpt_correction_type multi-scan
_exptl_absorpt_process_details SADABS
_exptl_crystal_colour orange
_exptl_crystal_colour_primary orange
_exptl_crystal_density_diffrn 1.713
_exptl_crystal_density_method 'not measured'
_exptl_crystal_description flaky
_exptl_crystal_F_000 1496
_exptl_crystal_size_max 0.4
_exptl_crystal_size_mid 0.18
_exptl_crystal_size_min 0.08
_refine_diff_density_max 0.761
_refine_diff_density_min -0.270
_refine_diff_density_rms 0.064
_refine_ls_extinction_method none
_refine_ls_goodness_of_fit_ref 0.958
_refine_ls_hydrogen_treatment mixed
_refine_ls_matrix_type full
_refine_ls_number_parameters 217
_refine_ls_number_reflns 3195
_refine_ls_number_restraints 13
_refine_ls_restrained_S_all 0.957
_refine_ls_R_factor_all 0.0565
_refine_ls_R_factor_gt 0.0346
_refine_ls_shift/su_max 0.000
_refine_ls_shift/su_mean 0.000
_refine_ls_structure_factor_coef Fsqd
_refine_ls_weighting_details 'w=1/[\s^2^(Fo^2^)+(0.0362P)^2^] where P=(Fo^2^+2Fc^2^)/3'
_refine_ls_weighting_scheme calc
_refine_ls_wR_factor_gt 0.0720
_refine_ls_wR_factor_ref 0.0759
_reflns_Friedel_coverage 0.000
_reflns_number_gt 2354
_reflns_number_total 3195
_reflns_threshold_expression 'I > 2\s(I)'
_cod_data_source_file c9dt03589c2.cif
_cod_data_source_block sad_CCDC2
_cod_database_code 7701407
_shelx_shelxl_version_number 2018/3
_shelx_space_group_comment
;
The symmetry employed for this shelxl refinement is uniquely defined
by the following loop, which should always be used as a source of
symmetry information in preference to the above space-group names.
They are only intended as comments.
;
_shelx_estimated_absorpt_t_max 0.949
_shelx_estimated_absorpt_t_min 0.776
_olex2_refinement_description
;
1. Fixed Uiso
 At 1.2 times of:
  All C(H) groups, All C(H,H) groups, All N(H,H,H,H) groups, All O(H,H) groups
 At 1.5 times of:
  All C(H,H,H) groups
2. Restrained distances
 N3-H1 = N3-H2 = N3-H3 = N3-H4 = O1W-H1W1 = O1W-H1W2
 0.85 with sigma of 0.01
 H1-H2 = H1-H3 = H1-H4 = H2-H3 = H2-H4 = H3-H4 = H1W1-H1W2
 1.39 with sigma of 0.01
3.a Ternary CH refined with riding coordinates:
 C7(H7A)
3.b Secondary CH2 refined with riding coordinates:
 C2(H2A,H2B), C4(H4A,H4B), C6(H6A,H6B), C8(H8A,H8B)
3.c Me refined with riding coordinates:
 C9(H9A,H9B,H9C)
;
_olex2_submission_special_instructions 'No special instructions were received'

loop_
_space_group_symop_operation_xyz
'x, y, z'
'-x, y, -z+1/2'
'x+1/2, y+1/2, z'
'-x+1/2, y+1/2, -z+1/2'
'-x, -y, -z'
'x, -y, z-1/2'
'-x+1/2, -y+1/2, -z'
'x+1/2, -y+1/2, z-1/2'

loop_
_atom_site_label
_atom_site_type_symbol
_atom_site_fract_x
_atom_site_fract_y
_atom_site_fract_z
_atom_site_U_iso_or_equiv
_atom_site_adp_type
_atom_site_occupancy
_atom_site_site_symmetry_order
_atom_site_calc_flag
_atom_site_refinement_flags_posn
_atom_site_refinement_flags_adp
Ti1 Ti 0.28776(2) 0.20380(3) 0.16575(2) 0.01293(10) Uani 1 1 d . .
N1 N 0.16102(10) 0.13511(15) 0.18948(11) 0.0141(4) Uani 1 1 d . .
N2 N 0.23849(10) 0.08999(15) 0.05179(11) 0.0139(4) Uani 1 1 d . .
O1 O 0.20695(9) 0.32548(12) 0.10829(9) 0.0170(3) Uani 1 1 d . .
O2 O 0.07713(9) 0.40249(13) 0.07201(11) 0.0252(4) Uani 1 1 d . .
O3 O 0.29010(9) 0.24632(13) 0.28997(9) 0.0190(3) Uani 1 1 d . .
O4 O 0.24884(10) 0.20792(14) 0.41159(9) 0.0237(3) Uani 1 1 d . .
O5 O 0.33686(9) 0.04679(12) 0.20648(9) 0.0176(3) Uani 1 1 d . .
O6 O 0.40477(9) -0.10724(13) 0.16373(10) 0.0245(4) Uani 1 1 d . .
O7 O 0.36760(9) 0.24057(13) 0.09996(9) 0.0202(3) Uani 1 1 d . .
O8 O 0.38605(9) 0.29476(14) 0.18699(10) 0.0240(3) Uani 1 1 d . .
C1 C 0.12684(13) 0.32826(18) 0.11030(13) 0.0174(4) Uani 1 1 d . .
C2 C 0.09918(13) 0.23451(18) 0.16616(14) 0.0168(4) Uani 1 1 d . .
H2A H 0.090854 0.272481 0.220078 0.020 Uiso 1 1 calc R U
H2B H 0.043869 0.201425 0.134956 0.020 Uiso 1 1 calc R U
C3 C 0.24214(13) 0.19400(18) 0.33375(13) 0.0166(4) Uani 1 1 d . .
C4 C 0.17665(14) 0.10885(19) 0.28330(13) 0.0192(5) Uani 1 1 d . .
H4A H 0.197035 0.025669 0.294218 0.023 Uiso 1 1 calc R U
H4B H 0.123050 0.116876 0.302903 0.023 Uiso 1 1 calc R U
C5 C 0.35146(13) -0.02845(18) 0.14834(14) 0.0168(4) Uani 1 1 d . .
C6 C 0.29847(14) -0.01151(19) 0.05769(14) 0.0181(4) Uani 1 1 d . .
H6A H 0.336381 0.002782 0.017719 0.022 Uiso 1 1 calc R U
H6B H 0.266022 -0.085553 0.038891 0.022 Uiso 1 1 calc R U
C7 C 0.13653(13) 0.02490(18) 0.13579(13) 0.0153(4) Uani 1 1 d . .
H7A H 0.178127 -0.038848 0.161127 0.018 Uiso 1 1 calc R U
C8 C 0.14941(13) 0.05175(19) 0.04637(13) 0.0164(4) Uani 1 1 d . .
H8A H 0.136738 -0.020390 0.009518 0.020 Uiso 1 1 calc R U
H8B H 0.110007 0.115889 0.019382 0.020 Uiso 1 1 calc R U
C9 C 0.04848(14) -0.0237(2) 0.13406(15) 0.0246(5) Uani 1 1 d . .
H9A H 0.038349 -0.095330 0.097543 0.037 Uiso 1 1 calc R U
H9B H 0.044470 -0.044194 0.193187 0.037 Uiso 1 1 calc R U
H9C H 0.005851 0.036975 0.110343 0.037 Uiso 1 1 calc R U
N3 N 0.03036(12) 0.63391(18) 0.11854(13) 0.0280(5) Uani 1 1 d D .
H1 H -0.0198(7) 0.6579(16) 0.1182(13) 0.034 Uiso 1 1 d D U
H2 H 0.0470(12) 0.6663(16) 0.0766(9) 0.034 Uiso 1 1 d D U
H3 H 0.0315(12) 0.5586(7) 0.1147(13) 0.034 Uiso 1 1 d D U
H4 H 0.0634(10) 0.6552(17) 0.1664(8) 0.034 Uiso 1 1 d D U
O1W O 0.41198(10) 0.24811(16) 0.51334(12) 0.0294(4) Uani 1 1 d D .
H1W1 H 0.4199(13) 0.213(2) 0.5615(9) 0.035 Uiso 1 1 d D U
H1W2 H 0.3607(7) 0.254(2) 0.4895(14) 0.035 Uiso 1 1 d D U

loop_
_atom_site_aniso_label
_atom_site_aniso_U_11
_atom_site_aniso_U_22
_atom_site_aniso_U_33
_atom_site_aniso_U_23
_atom_site_aniso_U_13
_atom_site_aniso_U_12
Ti1 0.01383(18) 0.01296(18) 0.01153(16) -0.00072(15) 0.00197(13) -0.00024(16)
N1 0.0153(9) 0.0139(9) 0.0126(8) 0.0003(7) 0.0021(7) 0.0007(7)
N2 0.0144(8) 0.0138(8) 0.0130(8) -0.0017(7) 0.0023(7) 0.0015(7)
O1 0.0188(7) 0.0131(7) 0.0193(7) 0.0035(6) 0.0052(6) 0.0013(6)
O2 0.0239(8) 0.0225(8) 0.0294(9) 0.0082(7) 0.0064(7) 0.0092(7)
O3 0.0212(8) 0.0216(8) 0.0140(7) -0.0045(6) 0.0034(6) -0.0037(6)
O4 0.0281(8) 0.0298(9) 0.0122(7) -0.0005(7) 0.0026(6) 0.0036(7)
O5 0.0207(8) 0.0176(8) 0.0136(7) 0.0005(6) 0.0021(6) 0.0036(6)
O6 0.0228(8) 0.0231(9) 0.0269(9) 0.0029(7) 0.0041(7) 0.0097(7)
O7 0.0194(7) 0.0235(8) 0.0192(7) -0.0015(6) 0.0076(6) -0.0013(7)
O8 0.0224(8) 0.0272(8) 0.0231(8) -0.0100(7) 0.0062(6) -0.0078(7)
C1 0.0193(11) 0.0159(11) 0.0167(10) -0.0031(8) 0.0035(8) 0.0025(9)
C2 0.0150(10) 0.0167(11) 0.0192(10) 0.0008(8) 0.0051(8) 0.0027(9)
C3 0.0199(10) 0.0142(10) 0.0150(9) 0.0017(8) 0.0027(8) 0.0080(9)
C4 0.0237(11) 0.0211(12) 0.0130(10) 0.0021(8) 0.0048(8) -0.0002(10)
C5 0.0154(10) 0.0151(11) 0.0207(11) 0.0022(9) 0.0059(8) -0.0031(9)
C6 0.0225(11) 0.0162(11) 0.0158(10) -0.0022(8) 0.0048(8) 0.0031(9)
C7 0.0160(10) 0.0130(10) 0.0156(10) -0.0010(8) 0.0009(8) -0.0004(9)
C8 0.0167(10) 0.0166(11) 0.0144(10) -0.0032(8) 0.0002(8) -0.0016(9)
C9 0.0246(12) 0.0219(12) 0.0271(12) -0.0012(10) 0.0056(10) -0.0061(10)
N3 0.0208(10) 0.0312(12) 0.0294(11) -0.0016(9) 0.0006(9) 0.0047(9)
O1W 0.0204(8) 0.0305(9) 0.0373(10) 0.0085(8) 0.0065(7) -0.0016(8)

loop_
_atom_type_symbol
_atom_type_description
_atom_type_scat_dispersion_real
_atom_type_scat_dispersion_imag
_atom_type_scat_source
C C 0.0033 0.0016 'International Tables Vol C Tables 4.2.6.8 and 6.1.1.4'
H H 0.0000 0.0000 'International Tables Vol C Tables 4.2.6.8 and 6.1.1.4'
N N 0.0061 0.0033 'International Tables Vol C Tables 4.2.6.8 and 6.1.1.4'
O O 0.0106 0.0060 'International Tables Vol C Tables 4.2.6.8 and 6.1.1.4'
Ti Ti 0.2776 0.4457 'International Tables Vol C Tables 4.2.6.8 and 6.1.1.4'

loop_
_geom_angle_atom_site_label_1
_geom_angle_atom_site_label_2
_geom_angle_atom_site_label_3
_geom_angle
N2 Ti1 N1 76.77(6)
O1 Ti1 N1 77.48(6)
O1 Ti1 N2 86.80(6)
O1 Ti1 O3 98.62(6)
O1 Ti1 O5 160.88(6)
O3 Ti1 N1 74.81(6)
O3 Ti1 N2 149.09(6)
O5 Ti1 N1 87.49(6)
O5 Ti1 N2 78.22(6)
O5 Ti1 O3 88.59(6)
O7 Ti1 N1 156.14(6)
O7 Ti1 N2 80.74(6)
O7 Ti1 O1 93.49(6)
O7 Ti1 O3 128.79(6)
O7 Ti1 O5 95.71(6)
O8 Ti1 N1 156.10(6)
O8 Ti1 N2 126.94(7)
O8 Ti1 O1 98.97(6)
O8 Ti1 O3 82.50(6)
O8 Ti1 O5 99.52(6)
O8 Ti1 O7 46.42(6)
C2 N1 Ti1 106.50(12)
C2 N1 C7 113.58(15)
C4 N1 Ti1 106.06(12)
C4 N1 C2 110.45(16)
C4 N1 C7 111.60(15)
C7 N1 Ti1 108.21(12)
C6 N2 Ti1 106.41(12)
C6 N2 C8 113.25(16)
C8 N2 Ti1 112.21(12)
C1 O1 Ti1 124.48(13)
C3 O3 Ti1 122.44(12)
C5 O5 Ti1 117.85(13)
O8 O7 Ti1 65.80(8)
O7 O8 Ti1 67.78(8)
O1 C1 C2 115.37(17)
O2 C1 O1 123.5(2)
O2 C1 C2 121.14(19)
N1 C2 C1 113.23(16)
O3 C3 C4 115.92(17)
O4 C3 O3 123.85(19)
O4 C3 C4 120.21(19)
N1 C4 C3 110.10(16)
O5 C5 C6 115.72(18)
O6 C5 O5 124.0(2)
O6 C5 C6 120.29(19)
N2 C6 C5 112.23(17)
N1 C7 C8 107.01(16)
N1 C7 C9 115.48(17)
C8 C7 C9 112.65(17)
N2 C8 C7 110.11(16)

loop_
_geom_bond_atom_site_label_1
_geom_bond_atom_site_label_2
_geom_bond_distance
Ti1 N1 2.3006(17)
Ti1 N2 2.2035(17)
Ti1 O1 1.9621(14)
Ti1 O3 2.0150(14)
Ti1 O5 1.9756(14)
Ti1 O7 1.8813(15)
Ti1 O8 1.8537(15)
N1 C2 1.486(3)
N1 C4 1.478(2)
N1 C7 1.499(2)
N2 C6 1.484(3)
N2 C8 1.487(3)
O1 C1 1.304(2)
O2 C1 1.217(2)
O3 C3 1.293(3)
O4 C3 1.222(2)
O5 C5 1.309(3)
O6 C5 1.219(2)
O7 O8 1.472(2)
C1 C2 1.505(3)
C3 C4 1.511(3)
C5 C6 1.506(3)
C7 C8 1.507(3)
C7 C9 1.520(3)
